data_4134049
loop_
_publ_author_name
'Yang, Huajun'
'Wang, Yanxiang'
'Krishna, Rajamani'
'Jia, Xiaoxia'
'Wang, Yong'
'Hong, Anh N.'
'Dang, Candy'
'Castillo, Henry E.'
'Bu, Xianhui'
'Feng, Pingyun'

_publ_section_title
;
 Pore-Space-Partition-Enabled Exceptional Ethane Uptake and
 Ethane-Selective Ethane--Ethylene Separation
;
_journal_name_full 'Journal of the American Chemical Society'
_journal_paper_doi 10.1021/jacs.9b12924
_journal_year 2020
_chemical_formula_sum 'C42 H24 Co2 N6 O13 V'
_chemical_formula_weight 989.47
_space_group_crystal_system hexagonal
_space_group_IT_number 194
_space_group_name_Hall '-P 6c 2c'
_space_group_name_H-M_alt 'P 63/m m c'
_atom_sites_solution_hydrogens geom
_audit_creation_method SHELXL-2016/6
_cell_angle_alpha 90
_cell_angle_beta 90
_cell_angle_gamma 120
_cell_formula_units_Z 2
_cell_length_a 16.89(2)
_cell_length_b 16.89(2)
_cell_length_c 14.94(2)
_cell_measurement_temperature 296(2)
_cell_volume 3691(8)
_computing_structure_refinement 'SHELXL-2016/6 (Sheldrick, 2016)'
_computing_structure_solution 'SHELXT 2014/4 (Sheldrick, 2014)'
_diffrn_ambient_temperature 296(2)
_diffrn_measured_fraction_theta_full 0.996
_diffrn_measured_fraction_theta_max 0.996
_diffrn_radiation_type MoK\a
_diffrn_radiation_wavelength 0.71073
_diffrn_reflns_av_R_equivalents 0.1567
_diffrn_reflns_av_unetI/netI 0.0636
_diffrn_reflns_Laue_measured_fraction_full 0.996
_diffrn_reflns_Laue_measured_fraction_max 0.996
_diffrn_reflns_limit_h_max 16
_diffrn_reflns_limit_h_min -16
_diffrn_reflns_limit_k_max 12
_diffrn_reflns_limit_k_min -16
_diffrn_reflns_limit_l_max 8
_diffrn_reflns_limit_l_min -14
_diffrn_reflns_number 6635
_diffrn_reflns_point_group_measured_fraction_full 0.996
_diffrn_reflns_point_group_measured_fraction_max 0.996
_diffrn_reflns_theta_full 19.987
_diffrn_reflns_theta_max 19.987
_diffrn_reflns_theta_min 1.948
_exptl_absorpt_coefficient_mu 0.610
_exptl_crystal_density_diffrn 0.890
_exptl_crystal_F_000 998
_refine_diff_density_max 0.294
_refine_diff_density_min -0.349
_refine_diff_density_rms 0.047
_refine_ls_extinction_method none
_refine_ls_goodness_of_fit_ref 1.042
_refine_ls_hydrogen_treatment constr
_refine_ls_matrix_type full
_refine_ls_number_parameters 65
_refine_ls_number_reflns 689
_refine_ls_number_restraints 0
_refine_ls_restrained_S_all 1.042
_refine_ls_R_factor_all 0.0634
_refine_ls_R_factor_gt 0.0443
_refine_ls_shift/su_max 0.000
_refine_ls_shift/su_mean 0.000
_refine_ls_structure_factor_coef Fsqd
_refine_ls_weighting_details 'w=1/[\s^2^(Fo^2^)+(0.0585P)^2^] where P=(Fo^2^+2Fc^2^)/3'
_refine_ls_weighting_scheme calc
_refine_ls_wR_factor_gt 0.1094
_refine_ls_wR_factor_ref 0.1140
_reflns_Friedel_coverage 0.000
_reflns_number_gt 517
_reflns_number_total 689
_reflns_threshold_expression 'I > 2\s(I)'
_cod_data_source_file ja9b12924_si_002.cif
_cod_data_source_block pacs_CoV_bdc_tpt
_cod_original_cell_volume 3693(12)
_cod_database_code 4134049
_shelx_shelxl_version_number 2016/6
_shelx_space_group_comment
;
The symmetry employed for this shelxl refinement is uniquely defined
by the following loop, which should always be used as a source of
symmetry information in preference to the above space-group names.
They are only intended as comments.
;

loop_
_space_group_symop_operation_xyz
'x, y, z'
'-y, x-y, z'
'-x+y, -x, z'
'-x, -y, z+1/2'
'y, -x+y, z+1/2'
'x-y, x, z+1/2'
'y, x, -z'
'x-y, -y, -z'
'-x, -x+y, -z'
'-y, -x, -z+1/2'
'-x+y, y, -z+1/2'
'x, x-y, -z+1/2'
'-x, -y, -z'
'y, -x+y, -z'
'x-y, x, -z'
'x, y, -z-1/2'
'-y, x-y, -z-1/2'
'-x+y, -x, -z-1/2'
'-y, -x, z'
'-x+y, y, z'
'x, x-y, z'
'y, x, z-1/2'
'x-y, -y, z-1/2'
'-x, -x+y, z-1/2'

loop_
_atom_site_label
_atom_site_type_symbol
_atom_site_fract_x
_atom_site_fract_y
_atom_site_fract_z
_atom_site_U_iso_or_equiv
_atom_site_adp_type
_atom_site_occupancy
_atom_site_site_symmetry_order
_atom_site_calc_flag
_atom_site_refinement_flags_posn
_atom_site_refinement_flags_adp
_atom_site_refinement_flags_occupancy
_atom_site_disorder_assembly
_atom_site_disorder_group
Co01 Co 0.26563(5) 0.73437(5) 0.750000 0.0196(5) Uani 0.6667 4 d S T P A 1
V01 V 0.26563(5) 0.73437(5) 0.750000 0.0196(5) Uani 0.3333 4 d S T P A 2
O1 O 0.333333 0.666667 0.750000 0.032(3) Uani 1 12 d S T P . .
O11 O 0.1769(2) 0.6545(2) 0.6551(2) 0.0429(12) Uani 1 1 d . . . . .
C12 C 0.0711(5) 0.5356(2) 0.5609(5) 0.033(2) Uani 1 2 d S T P . .
C13 C 0.0355(5) 0.4484(4) 0.5303(5) 0.076(2) Uani 1 1 d . . . . .
H13 H 0.059340 0.412514 0.550440 0.092 Uiso 1 1 calc R U . . .
N21 N 0.1905(3) 0.8095(3) 0.750000 0.033(2) Uani 1 4 d S T P . .
C22 C 0.0504(5) 0.8111(5) 0.750000 0.051(3) Uani 1 2 d S T P . .
H22 H -0.013146 0.778239 0.750000 0.061 Uiso 1 2 calc R U P A .
N22 N -0.0470(3) 0.9060(5) 0.750000 0.048(3) Uani 1 4 d S T P A .
C23 C 0.0956(4) 0.9044(4) 0.750000 0.042(3) Uani 1 4 d S T P A .
C24 C 0.0453(4) 0.9547(4) 0.750000 0.047(3) Uani 1 4 d S T P . .
C21 C 0.0989(5) 0.7661(5) 0.750000 0.049(3) Uani 1 2 d S T P A .
H21 H 0.066852 0.702559 0.750000 0.059 Uiso 1 2 calc R U P . .
C11 C 0.1488(5) 0.5744(2) 0.6310(5) 0.031(2) Uani 1 2 d S T P A .

loop_
_atom_site_aniso_label
_atom_site_aniso_U_11
_atom_site_aniso_U_22
_atom_site_aniso_U_33
_atom_site_aniso_U_23
_atom_site_aniso_U_13
_atom_site_aniso_U_12
Co01 0.0179(7) 0.0179(7) 0.0187(8) 0.000 0.000 0.0056(7)
V01 0.0179(7) 0.0179(7) 0.0187(8) 0.000 0.000 0.0056(7)
O1 0.039(5) 0.039(5) 0.018(7) 0.000 0.000 0.020(2)
O11 0.047(2) 0.032(2) 0.058(3) -0.026(2) -0.039(2) 0.025(2)
C12 0.036(5) 0.027(3) 0.040(5) -0.014(2) -0.027(4) 0.018(2)
C13 0.092(5) 0.051(4) 0.102(6) -0.045(4) -0.083(5) 0.049(4)
N21 0.029(4) 0.029(4) 0.046(6) 0.000 0.000 0.018(5)
C22 0.016(4) 0.030(5) 0.109(8) 0.000 0.000 0.014(4)
N22 0.021(4) 0.017(5) 0.104(9) 0.000 0.000 0.009(3)
C23 0.027(5) 0.027(5) 0.077(10) 0.000 0.000 0.017(7)
C24 0.023(5) 0.023(5) 0.090(10) 0.000 0.000 0.008(7)
C21 0.014(5) 0.018(5) 0.112(8) 0.000 0.000 0.005(4)
C11 0.032(5) 0.032(4) 0.029(5) -0.003(2) -0.006(4) 0.016(2)

loop_
_atom_type_symbol
_atom_type_description
_atom_type_scat_dispersion_real
_atom_type_scat_dispersion_imag
_atom_type_scat_source
C C 0.0033 0.0016 'International Tables Vol C Tables 4.2.6.8 and 6.1.1.4'
H H 0.0000 0.0000 'International Tables Vol C Tables 4.2.6.8 and 6.1.1.4'
Co Co 0.3494 0.9721 'International Tables Vol C Tables 4.2.6.8 and 6.1.1.4'
N N 0.0061 0.0033 'International Tables Vol C Tables 4.2.6.8 and 6.1.1.4'
O O 0.0106 0.0060 'International Tables Vol C Tables 4.2.6.8 and 6.1.1.4'
V V 0.3005 0.5294 'International Tables Vol C Tables 4.2.6.8 and 6.1.1.4'

loop_
_geom_angle_atom_site_label_1
_geom_angle_atom_site_label_2
_geom_angle_atom_site_label_3
_geom_angle
_geom_angle_site_symmetry_1
_geom_angle_site_symmetry_3
O1 Co01 O11 93.68(10) . .
O1 Co01 O11 93.68(10) . 10_666
O11 Co01 O11 172.6(2) . 10_666
O1 Co01 O11 93.68(10) . 19_665
O11 Co01 O11 90.0(2) . 19_665
O11 Co01 O11 89.5(3) 10_666 19_665
O1 Co01 O11 93.68(10) . 16_557
O11 Co01 O11 89.5(3) . 16_557
O11 Co01 O11 90.0(2) 10_666 16_557
O11 Co01 O11 172.6(2) 19_665 16_557
O1 Co01 N21 180.00(5) . .
O11 Co01 N21 86.32(10) . .
O11 Co01 N21 86.32(10) 10_666 .
O11 Co01 N21 86.32(10) 19_665 .
O11 Co01 N21 86.32(10) 16_557 .
O1 V01 O11 93.68(10) . .
O1 V01 O11 93.68(10) . 10_666
O11 V01 O11 172.6(2) . 10_666
O1 V01 O11 93.68(10) . 19_665
O11 V01 O11 90.0(2) . 19_665
O11 V01 O11 89.5(3) 10_666 19_665
O1 V01 O11 93.68(10) . 16_557
O11 V01 O11 89.5(3) . 16_557
O11 V01 O11 90.0(2) 10_666 16_557
O11 V01 O11 172.6(2) 19_665 16_557
O1 V01 N21 180.00(5) . .
O11 V01 N21 86.32(10) . .
O11 V01 N21 86.32(10) 10_666 .
O11 V01 N21 86.32(10) 19_665 .
O11 V01 N21 86.32(10) 16_557 .
Co01 O1 Co01 119.998(1) . 3_565
V01 O1 Co01 120.0 . 2_665
Co01 O1 Co01 120.0 . 2_665
Co01 O1 Co01 120.0 3_565 2_665
C11 O11 Co01 133.3(4) . .
C11 O11 V01 133.3(4) . .
C13 C12 C13 118.7(7) . 21_565
C13 C12 C11 120.6(3) . .
C13 C12 C11 120.6(3) 21_565 .
C12 C13 C13 120.6(3) . 9_556
C12 C13 H13 119.7 . .
C13 C13 H13 119.7 9_556 .
C21 N21 C21 116.5(9) . 19_665
C21 N21 V01 121.7(4) . .
C21 N21 V01 121.7(4) 19_665 .
C21 N21 Co01 121.7(4) . .
C21 N21 Co01 121.7(4) 19_665 .
C23 C22 C21 119.8(8) . .
C23 C22 H22 120.1 . .
C21 C22 H22 120.1 . .
C24 N22 C24 116.4(11) . 3_465
C22 C23 C22 117.9(10) 19_665 .
C22 C23 C24 121.1(5) 19_665 .
C22 C23 C24 121.1(5) . .
N22 C24 N22 123.6(11) . 2_675
N22 C24 C23 118.2(6) . .
N22 C24 C23 118.2(6) 2_675 .
N21 C21 C22 123.0(7) . .
N21 C21 H21 118.5 . .
C22 C21 H21 118.5 . .
O11 C11 O11 127.7(7) 21_565 .
O11 C11 C12 116.1(4) 21_565 .
O11 C11 C12 116.1(4) . .

loop_
_geom_bond_atom_site_label_1
_geom_bond_atom_site_label_2
_geom_bond_distance
_geom_bond_site_symmetry_2
Co01 O1 1.981(3) .
Co01 O11 2.014(4) .
Co01 O11 2.014(4) 10_666
Co01 O11 2.014(4) 19_665
Co01 O11 2.014(4) 16_557
Co01 N21 2.199(8) .
V01 O1 1.981(3) .
V01 O11 2.014(4) .
V01 O11 2.014(4) 10_666
V01 O11 2.014(4) 19_665
V01 O11 2.014(4) 16_557
V01 N21 2.199(8) .
O11 C11 1.243(4) .
C12 C13 1.361(6) .
C12 C13 1.361(6) 21_565
C12 C11 1.545(10) .
C13 C13 1.378(11) 9_556
C13 H13 0.9300 .
N21 C21 1.341(8) .
N21 C21 1.341(8) 19_665
C22 C23 1.366(9) .
C22 C21 1.368(10) .
C22 H22 0.9300 .
N22 C24 1.351(6) .
N22 C24 1.351(6) 3_465
C23 C24 1.471(14) .
C21 H21 0.9300 .
